data_4027303
loop_
_publ_author_name
'Bruno Anxionnat'
'Benoit Robert'
'Pascal George'
'Gino Ricci'
'Marc-Antoine Perrin'
'Domingo Gomez Pardo'
'Janine Cossy'

_publ_section_title
;
 Ring Expansion of Cyclic \b-Amino Alcohols Induced by Diethylaminosulfur
 Trifluoride: Synthesis of Cyclic Amines with a Tertiary Fluorine at C3
;
_journal_name_full 'Journal of Organic Chemistry'
_journal_page_first 6087
_journal_page_last 6099
_journal_paper_doi 10.1021/jo300887u
_journal_volume 77
_journal_year 2012
_chemical_formula_moiety 'Cl, C19 H23 F N, O'
_chemical_formula_sum 'C19 H25 Cl F N O'
_chemical_formula_weight 337.85
_space_group_crystal_system orthorhombic
_space_group_IT_number 19
_space_group_name_Hall 'P 2ac 2ab'
_space_group_name_H-M_alt 'P 21 21 21'
_symmetry_space_group_name_Hall 'P 2ac 2ab'
_symmetry_space_group_name_H-M 'P 21 21 21'
_atom_sites_solution_hydrogens geom
_atom_sites_solution_primary direct
_atom_sites_solution_secondary difmap
_cell_angle_alpha 90.00
_cell_angle_beta 90.00
_cell_angle_gamma 90.00
_cell_formula_units_Z 4
_cell_length_a 5.8205(5)
_cell_length_b 12.3343(11)
_cell_length_c 27.224(3)
_cell_measurement_reflns_used 8339
_cell_measurement_temperature 298(2)
_cell_measurement_theta_max 28.741
_cell_measurement_theta_min 2.228
_cell_volume 1954.5(3)
_computing_data_reduction 'SAINT v6.45A (Bruker, 2003)'
_computing_structure_refinement
;
XL, G.M. Sheldrick, Acta Cryst.
(2008). A64, 112-122
;
_computing_structure_solution 'SHELXS-97 (Sheldrick, 1990)'
_diffrn_ambient_temperature 571(2)
_diffrn_measured_fraction_theta_full 0.940
_diffrn_measured_fraction_theta_max 0.940
_diffrn_radiation_monochromator graphite
_diffrn_radiation_type MoK\a
_diffrn_radiation_wavelength 0.71073
_diffrn_reflns_av_R_equivalents 0.0249
_diffrn_reflns_av_unetI/netI 0.0232
_diffrn_reflns_limit_h_max 7
_diffrn_reflns_limit_h_min -7
_diffrn_reflns_limit_k_max 15
_diffrn_reflns_limit_k_min -16
_diffrn_reflns_limit_l_max 36
_diffrn_reflns_limit_l_min -36
_diffrn_reflns_number 16105
_diffrn_reflns_theta_full 28.75
_diffrn_reflns_theta_max 28.75
_diffrn_reflns_theta_min 1.81
_diffrn_source 'fine-focus sealed tube'
_exptl_absorpt_coefficient_mu 0.208
_exptl_absorpt_correction_T_max 1
_exptl_absorpt_correction_T_min 0.648048
_exptl_absorpt_correction_type multi-scan
_exptl_absorpt_process_details
;
SADABS v.2.10 (Bruker,2003) was used for absorption correction.
R(int) was 0.1325 before and 0.0363 after correction.
The Ratio of minimum to maximum transmission is 0.6480.
The \l/2 correction factor is 0.0015.
;
_exptl_crystal_density_diffrn 1.148
_exptl_crystal_F_000 720
_refine_diff_density_max 0.337
_refine_diff_density_min -0.206
_refine_diff_density_rms 0.064
_refine_ls_abs_structure_details 'Flack H D (1983), Acta Cryst. A39, 876-881'
_refine_ls_abs_structure_Flack 0.03(8)
_refine_ls_extinction_coef 0.035(5)
_refine_ls_extinction_expression Fc^*^=kFc[1+0.001xFc^2^\l^3^/sin(2\q)]^-1/4^
_refine_ls_extinction_method SHELXL
_refine_ls_goodness_of_fit_ref 1.137
_refine_ls_hydrogen_treatment mixed
_refine_ls_matrix_type full
_refine_ls_number_parameters 213
_refine_ls_number_reflns 4643
_refine_ls_number_restraints 0
_refine_ls_restrained_S_all 1.137
_refine_ls_R_factor_all 0.0598
_refine_ls_R_factor_gt 0.0504
_refine_ls_shift/su_max 4.260
_refine_ls_shift/su_mean 0.020
_refine_ls_structure_factor_coef Fsqd
_refine_ls_weighting_details 'calc w=1/[\s^2^(Fo^2^)+(0.1022P)^2^+0.0909P] where P=(Fo^2^+2Fc^2^)/3'
_refine_ls_weighting_scheme calc
_refine_ls_wR_factor_gt 0.1599
_refine_ls_wR_factor_ref 0.1662
_reflns_number_gt 3895
_reflns_number_total 4643
_reflns_threshold_expression >2sigma(I)
_cod_data_source_file jo300887u_si_001.cif
_cod_data_source_block amp251d
_cod_original_cell_volume 1954.4(3)
_cod_database_code 4027303

loop_
_space_group_symop_id
_space_group_symop_operation_xyz
1 'x, y, z'
2 '-x+1/2, -y, z+1/2'
3 '-x, y+1/2, -z+1/2'
4 'x+1/2, -y+1/2, -z'

loop_
_atom_site_label
_atom_site_type_symbol
_atom_site_fract_x
_atom_site_fract_y
_atom_site_fract_z
_atom_site_U_iso_or_equiv
_atom_site_adp_type
_atom_site_occupancy
_atom_site_symmetry_multiplicity
_atom_site_calc_flag
_atom_site_refinement_flags
Cl1 Cl 0.68526(10) 0.33839(4) 0.75479(2) 0.0718(2) Uani 1 1 d .
F1 F 0.3547(2) 0.60312(12) 0.83622(5) 0.0704(4) Uani 1 1 d .
N1 N 0.0751(3) 0.61925(15) 0.74583(8) 0.0630(5) Uani 1 1 d .
C8 C 0.1626(4) 0.51888(17) 0.77081(8) 0.0602(5) Uani 1 1 d .
H8A H 0.3142 0.5022 0.7581 0.072 Uiso 1 1 calc R
H8B H 0.0622 0.4588 0.7626 0.072 Uiso 1 1 calc R
C9 C -0.1455(4) 0.6581(2) 0.76905(14) 0.0847(9) Uani 1 1 d .
H9A H -0.1945 0.7247 0.7533 0.102 Uiso 1 1 calc R
H9B H -0.2647 0.6042 0.7642 0.102 Uiso 1 1 calc R
C12 C 0.1768(4) 0.52852(17) 0.82578(8) 0.0590(5) Uani 1 1 d .
C14 C 0.2663(4) 0.41474(19) 0.90210(9) 0.0672(6) Uani 1 1 d .
C13 C 0.2449(5) 0.41820(19) 0.84699(9) 0.0690(6) Uani 1 1 d .
H13A H 0.1313 0.3651 0.8370 0.083 Uiso 1 1 calc R
H13B H 0.3908 0.3968 0.8328 0.083 Uiso 1 1 calc R
C10 C -0.1141(5) 0.6776(2) 0.82239(12) 0.0808(8) Uani 1 1 d .
H10A H -0.2569 0.7035 0.8365 0.097 Uiso 1 1 calc R
H10B H 0.0022 0.7329 0.8273 0.097 Uiso 1 1 calc R
C11 C -0.0413(4) 0.5737(2) 0.84806(11) 0.0741(7) Uani 1 1 d .
H11A H -0.0165 0.5882 0.8827 0.089 Uiso 1 1 calc R
H11B H -0.1631 0.5204 0.8453 0.089 Uiso 1 1 calc R
C7 C 0.0367(5) 0.6007(2) 0.69252(12) 0.0845(8) Uani 1 1 d .
H7A H -0.0280 0.6662 0.6785 0.101 Uiso 1 1 calc R
H7B H -0.0767 0.5437 0.6889 0.101 Uiso 1 1 calc R
C16 C 0.0953(6) 0.3691(2) 0.93097(11) 0.0805(7) Uani 1 1 d .
H16 H -0.0357 0.3408 0.9162 0.097 Uiso 1 1 calc R
C6 C 0.2462(5) 0.5701(2) 0.66317(9) 0.0745(7) Uani 1 1 d .
C15 C 0.4570(5) 0.4533(3) 0.92603(12) 0.0963(10) Uani 1 1 d .
H15 H 0.5764 0.4822 0.9075 0.116 Uiso 1 1 calc R
C2 C 0.5685(8) 0.6190(3) 0.61319(10) 0.0982(11) Uani 1 1 d .
H2 H 0.6596 0.6722 0.5989 0.118 Uiso 1 1 calc R
C1 C 0.6174(8) 0.5119(4) 0.60540(11) 0.1079(12) Uani 1 1 d .
H1 H 0.7407 0.4922 0.5856 0.129 Uiso 1 1 calc R
C4 C 0.2994(9) 0.4628(3) 0.65469(12) 0.1031(11) Uani 1 1 d .
H4 H 0.2078 0.4087 0.6682 0.124 Uiso 1 1 calc R
C18 C 0.1184(6) 0.3652(3) 0.98156(12) 0.0930(10) Uani 1 1 d .
H18 H 0.0024 0.3340 1.0003 0.112 Uiso 1 1 calc R
C5 C 0.3843(6) 0.6482(2) 0.64225(10) 0.0843(9) Uani 1 1 d .
H5 H 0.3533 0.7212 0.6478 0.101 Uiso 1 1 calc R
C19 C 0.3070(7) 0.4062(3) 1.00441(11) 0.0984(10) Uani 1 1 d .
H19 H 0.3194 0.4040 1.0384 0.118 Uiso 1 1 calc R
C17 C 0.4789(7) 0.4510(4) 0.97645(13) 0.1138(13) Uani 1 1 d .
H17 H 0.6091 0.4795 0.9914 0.137 Uiso 1 1 calc R
C3 C 0.4854(9) 0.4349(3) 0.62668(13) 0.1207(15) Uani 1 1 d .
H3 H 0.5215 0.3621 0.6222 0.145 Uiso 1 1 calc R
H1N H 0.175(4) 0.676(2) 0.7487(9) 0.072(7) Uiso 1 1 d .
O1S O 0.669(10) 0.7474(15) 0.0163(3) 0.84(6) Uani 1 1 d .

loop_
_atom_site_aniso_label
_atom_site_aniso_U_11
_atom_site_aniso_U_22
_atom_site_aniso_U_33
_atom_site_aniso_U_23
_atom_site_aniso_U_13
_atom_site_aniso_U_12
Cl1 0.0620(3) 0.0547(3) 0.0987(4) -0.0057(3) 0.0052(3) 0.0110(2)
F1 0.0564(7) 0.0682(8) 0.0865(8) 0.0039(6) 0.0060(6) -0.0069(6)
N1 0.0459(9) 0.0506(9) 0.0925(13) 0.0141(9) -0.0077(9) -0.0059(7)
C8 0.0519(11) 0.0471(9) 0.0818(13) 0.0101(9) 0.0042(10) 0.0003(9)
C9 0.0434(12) 0.0554(12) 0.155(3) 0.0168(14) 0.0011(13) 0.0033(10)
C12 0.0503(11) 0.0479(10) 0.0789(13) 0.0051(8) 0.0164(10) 0.0020(9)
C14 0.0684(14) 0.0590(12) 0.0742(13) 0.0102(10) 0.0207(11) 0.0120(11)
C13 0.0798(15) 0.0556(12) 0.0716(13) 0.0070(9) 0.0205(11) 0.0167(11)
C10 0.0562(13) 0.0528(12) 0.133(2) 0.0006(13) 0.0233(13) 0.0088(10)
C11 0.0614(13) 0.0570(12) 0.1039(18) 0.0032(12) 0.0311(12) 0.0062(11)
C7 0.0807(18) 0.0657(14) 0.107(2) 0.0153(14) -0.0368(16) -0.0115(14)
C16 0.0810(17) 0.0722(15) 0.0883(17) 0.0090(12) 0.0236(13) -0.0048(13)
C6 0.0937(19) 0.0634(13) 0.0663(12) 0.0113(10) -0.0248(12) -0.0152(13)
C15 0.0642(16) 0.134(3) 0.0906(19) 0.0275(19) 0.0197(14) -0.0019(18)
C2 0.132(3) 0.099(2) 0.0637(15) 0.0117(14) -0.0212(17) -0.043(2)
C1 0.138(3) 0.124(3) 0.0617(15) 0.0008(16) -0.0053(17) -0.020(3)
C4 0.157(3) 0.0619(15) 0.0910(18) 0.0072(13) 0.013(2) -0.026(2)
C18 0.097(2) 0.094(2) 0.0873(18) 0.0213(15) 0.0384(17) 0.0005(17)
C5 0.114(2) 0.0710(15) 0.0678(14) 0.0125(12) -0.0280(15) -0.0277(15)
C19 0.095(2) 0.123(3) 0.0768(16) 0.0184(16) 0.0156(16) 0.013(2)
C17 0.083(2) 0.172(4) 0.087(2) 0.027(2) -0.0021(16) -0.008(2)
C3 0.183(5) 0.085(2) 0.094(2) -0.0016(17) 0.020(3) 0.000(3)
O1S 2.00(17) 0.291(10) 0.242(14) 0.048(11) -0.32(5) -0.26(3)

loop_
_atom_type_symbol
_atom_type_description
_atom_type_scat_dispersion_real
_atom_type_scat_dispersion_imag
_atom_type_scat_source
C C 0.0033 0.0016 'International Tables Vol C Tables 4.2.6.8 and 6.1.1.4'
H H 0.0000 0.0000 'International Tables Vol C Tables 4.2.6.8 and 6.1.1.4'
N N 0.0061 0.0033 'International Tables Vol C Tables 4.2.6.8 and 6.1.1.4'
O O 0.0106 0.0060 'International Tables Vol C Tables 4.2.6.8 and 6.1.1.4'
F F 0.0171 0.0103 'International Tables Vol C Tables 4.2.6.8 and 6.1.1.4'
Cl Cl 0.1484 0.1585 'International Tables Vol C Tables 4.2.6.8 and 6.1.1.4'

loop_
_geom_angle_atom_site_label_1
_geom_angle_atom_site_label_2
_geom_angle_atom_site_label_3
_geom_angle
C8 N1 C9 111.15(19)
C7 N1 C8 111.49(19)
C7 N1 C9 109.3(2)
N1 C8 C12 113.84(18)
C10 C9 N1 110.9(2)
F1 C12 C8 106.97(16)
F1 C12 C13 108.2(2)
F1 C12 C11 107.10(17)
C8 C12 C13 108.64(18)
C8 C12 C11 112.5(2)
C11 C12 C13 113.17(18)
C16 C14 C13 121.1(3)
C15 C14 C13 122.0(2)
C15 C14 C16 116.9(2)
C14 C13 C12 114.99(19)
C9 C10 C11 110.4(2)
C12 C11 C10 111.1(2)
N1 C7 C6 115.8(2)
C18 C16 C14 120.5(3)
C4 C6 C7 120.8(3)
C5 C6 C7 121.1(3)
C5 C6 C4 118.1(3)
C14 C15 C17 122.7(3)
C1 C2 C5 120.2(3)
C3 C1 C2 119.6(4)
C3 C4 C6 120.8(3)
C19 C18 C16 121.4(3)
C6 C5 C2 120.4(3)
C18 C19 C17 119.0(3)
C19 C17 C15 119.5(4)
C1 C3 C4 120.8(4)

loop_
_geom_bond_atom_site_label_1
_geom_bond_atom_site_label_2
_geom_bond_distance
F1 C12 1.414(3)
N1 C8 1.502(3)
N1 C9 1.509(3)
N1 C7 1.486(4)
C8 C12 1.503(3)
C9 C10 1.483(5)
C12 C13 1.531(3)
C12 C11 1.513(3)
C14 C13 1.506(4)
C14 C16 1.387(3)
C14 C15 1.372(4)
C10 C11 1.520(4)
C7 C6 1.506(5)
C16 C18 1.384(5)
C6 C4 1.379(5)
C6 C5 1.379(4)
C15 C17 1.379(5)
C2 C1 1.367(6)
C2 C5 1.380(5)
C1 C3 1.352(6)
C4 C3 1.368(6)
C18 C19 1.359(5)
C19 C17 1.373(5)
